data_7235802
loop_
_publ_author_name
'Nelson, Emily G.'
'Brody, Scott I.'
'Kampf, Jeff W.'
'Bartlett, Bart M.'

_publ_section_title
;
 A magnesium tetraphenylaluminate battery electrolyte exhibits a wide
 electrochemical potential window and reduces stainless steel corrosion
;
_journal_issue 43
_journal_name_full 'J. Mater. Chem. A'
_journal_page_first 18194
_journal_paper_doi 10.1039/C4TA04625K
_journal_volume 2
_journal_year 2014
_chemical_formula_moiety 'C60 H78 Cl2 Mg4 O12'
_chemical_formula_sum 'C60 H78 Cl2 Mg4 O12'
_chemical_formula_weight 1159.36
_space_group_IT_number 14
_space_group_name_Hall '-P 2yn'
_space_group_name_H-M_alt 'P 1 21/n 1'
_symmetry_cell_setting monoclinic
_symmetry_space_group_name_H-M 'P 1 21/n 1'
_atom_sites_solution_hydrogens geom
_atom_sites_solution_primary direct
_atom_sites_solution_secondary difmap
_audit_creation_method SHELXL-97
_cell_angle_alpha 90.00
_cell_angle_beta 102.113(4)
_cell_angle_gamma 90.00
_cell_formula_units_Z 2
_cell_length_a 12.8707(7)
_cell_length_b 19.0698(4)
_cell_length_c 12.8991(7)
_cell_measurement_reflns_used 46672
_cell_measurement_temperature 250(2)
_cell_measurement_theta_max 68.40
_cell_measurement_theta_min 2.30
_cell_volume 3095.5(3)
_computing_cell_refinement 'CrystalClear-SM Expert 2.0 r12'
_computing_data_collection 'CrystalClear-SM Expert 2.0 r12 (Rigaku, 2011)'
_computing_data_reduction 'CrystalClear-SM Expert 2.0 r12'
_computing_molecular_graphics 'Bruker SHELXTL'
_computing_publication_material 'Bruker SHELXTL'
_computing_structure_refinement 'SHELXL-97 (Sheldrick, 1997)'
_computing_structure_solution 'SHELXS-97 (Sheldrick, 1990)'
_diffrn_ambient_temperature 250(2)
_diffrn_detector_area_resol_mean 29.257
_diffrn_measured_fraction_theta_full 0.998
_diffrn_measured_fraction_theta_max 0.998
_diffrn_measurement_device_type 'Rigaku Saturn944+ CCD'
_diffrn_measurement_method \w
_diffrn_radiation_monochromator confocal
_diffrn_radiation_source 'micro-focus rotating anode'
_diffrn_radiation_type CuK\a
_diffrn_radiation_wavelength 1.54178
_diffrn_reflns_av_R_equivalents 0.0523
_diffrn_reflns_av_sigmaI/netI 0.0214
_diffrn_reflns_limit_h_max 15
_diffrn_reflns_limit_h_min -15
_diffrn_reflns_limit_k_max 22
_diffrn_reflns_limit_k_min -22
_diffrn_reflns_limit_l_max 15
_diffrn_reflns_limit_l_min -15
_diffrn_reflns_number 75202
_diffrn_reflns_theta_full 68.25
_diffrn_reflns_theta_max 68.25
_diffrn_reflns_theta_min 4.64
_exptl_absorpt_coefficient_mu 1.810
_exptl_absorpt_correction_T_max 0.6604
_exptl_absorpt_correction_T_min 0.6604
_exptl_absorpt_correction_type multi-scan
_exptl_absorpt_process_details
;
    Higashi, T. (1995). Program for Absorption Correction.
    Rigaku Corporation, Tokyo, Japan.
;
_exptl_crystal_colour colorless
_exptl_crystal_density_diffrn 1.244
_exptl_crystal_density_method 'not measured'
_exptl_crystal_description block
_exptl_crystal_F_000 1232
_exptl_crystal_size_max 0.25
_exptl_crystal_size_mid 0.25
_exptl_crystal_size_min 0.25
_refine_diff_density_max 0.203
_refine_diff_density_min -0.236
_refine_diff_density_rms 0.035
_refine_ls_extinction_method none
_refine_ls_goodness_of_fit_ref 1.053
_refine_ls_hydrogen_treatment constr
_refine_ls_matrix_type full
_refine_ls_number_parameters 631
_refine_ls_number_reflns 5663
_refine_ls_number_restraints 448
_refine_ls_restrained_S_all 1.033
_refine_ls_R_factor_all 0.0358
_refine_ls_R_factor_gt 0.0343
_refine_ls_shift/su_max 0.001
_refine_ls_shift/su_mean 0.000
_refine_ls_structure_factor_coef Fsqd
_refine_ls_weighting_details 'calc w=1/[\s^2^(Fo^2^)+(0.0478P)^2^+0.8349P] where P=(Fo^2^+2Fc^2^)/3'
_refine_ls_weighting_scheme calc
_refine_ls_wR_factor_gt 0.0915
_refine_ls_wR_factor_ref 0.0927
_reflns_number_gt 5345
_reflns_number_total 5663
_reflns_threshold_expression >2sigma(I)
_cod_data_source_file c4ta04625k2.cif
_cod_data_source_block en5153
_cod_original_cell_volume 3095.5(2)
_cod_original_sg_symbol_H-M P2(1)/n
_cod_database_code 7235802

loop_
_symmetry_equiv_pos_as_xyz
'x, y, z'
'-x+1/2, y+1/2, -z+1/2'
'-x, -y, -z'
'x-1/2, -y-1/2, z-1/2'

loop_
_atom_site_label
_atom_site_type_symbol
_atom_site_fract_x
_atom_site_fract_y
_atom_site_fract_z
_atom_site_U_iso_or_equiv
_atom_site_adp_type
_atom_site_occupancy
_atom_site_symmetry_multiplicity
_atom_site_calc_flag
_atom_site_refinement_flags
_atom_site_disorder_assembly
_atom_site_disorder_group
Cl1 Cl 0.44293(2) 0.263032(16) 0.76624(2) 0.05689(8) Uani 1 1 d . A .
Mg1 Mg 0.38831(2) 0.199014(17) 0.61059(2) 0.03554(8) Uani 1 1 d . . .
Mg2 Mg 0.48102(2) 0.052271(16) 0.58500(2) 0.03114(7) Uani 1 1 d . . .
O1 O 0.3989(2) 0.28140(15) 0.5060(2) 0.0486(9) Uani 0.3653(1) 1 d PDU A 1
C1 C 0.3762(4) 0.2689(2) 0.3893(3) 0.0586(12) Uani 0.3653(1) 1 d PDU A 1
H1A H 0.4245 0.2333 0.3714 0.070 Uiso 0.3653(1) 1 calc PR A 1
H1B H 0.3030 0.2527 0.3646 0.070 Uiso 0.3653(1) 1 calc PR A 1
C2 C 0.3926(5) 0.3376(3) 0.3387(4) 0.0846(17) Uani 0.3653(1) 1 d PDU A 1
H2A H 0.3281 0.3663 0.3253 0.102 Uiso 0.3653(1) 1 calc PR A 1
H2B H 0.4177 0.3313 0.2726 0.102 Uiso 0.3653(1) 1 calc PR A 1
C3 C 0.4780(4) 0.3677(3) 0.4264(4) 0.0949(16) Uani 0.3653(1) 1 d PDU A 1
H3A H 0.4862 0.4183 0.4177 0.114 Uiso 0.3653(1) 1 calc PR A 1
H3B H 0.5466 0.3446 0.4296 0.114 Uiso 0.3653(1) 1 calc PR A 1
C4 C 0.4335(5) 0.3513(3) 0.5231(4) 0.0805(18) Uani 0.3653(1) 1 d PDU A 1
H4A H 0.4883 0.3556 0.5882 0.097 Uiso 0.3653(1) 1 calc PR A 1
H4B H 0.3742 0.3826 0.5278 0.097 Uiso 0.3653(1) 1 calc PR A 1
O1A O 0.3989(3) 0.28236(16) 0.4999(2) 0.0467(9) Uani 0.4146(2) 1 d PDU A 2
C1A C 0.3528(5) 0.2791(3) 0.3902(4) 0.0805(17) Uani 0.4146(2) 1 d PDU A 2
H1C H 0.2768 0.2903 0.3770 0.097 Uiso 0.4146(2) 1 calc PR A 2
H1D H 0.3618 0.2325 0.3616 0.097 Uiso 0.4146(2) 1 calc PR A 2
C2A C 0.4130(6) 0.3337(3) 0.3415(4) 0.0915(19) Uani 0.4146(2) 1 d PDU A 2
H2C H 0.3715 0.3504 0.2734 0.110 Uiso 0.4146(2) 1 calc PR A 2
H2D H 0.4813 0.3155 0.3312 0.110 Uiso 0.4146(2) 1 calc PR A 2
C3A C 0.4280(4) 0.3911(2) 0.4252(3) 0.0714(12) Uani 0.4146(2) 1 d PDU A 2
H3C H 0.4852 0.4235 0.4177 0.086 Uiso 0.4146(2) 1 calc PR A 2
H3D H 0.3624 0.4176 0.4230 0.086 Uiso 0.4146(2) 1 calc PR A 2
C4A C 0.4572(4) 0.3481(2) 0.5236(4) 0.0592(12) Uani 0.4146(2) 1 d PDU A 2
H4C H 0.5340 0.3394 0.5412 0.071 Uiso 0.4146(2) 1 calc PR A 2
H4D H 0.4367 0.3720 0.5834 0.071 Uiso 0.4146(2) 1 calc PR A 2
O1B O 0.3953(6) 0.2823(3) 0.5086(6) 0.058(2) Uani 0.2202(2) 1 d PDU A 3
C1B C 0.3889(7) 0.2786(4) 0.3980(7) 0.067(2) Uani 0.2202(2) 1 d PDU A 3
H1E H 0.3153 0.2857 0.3599 0.080 Uiso 0.2202(2) 1 calc PR A 3
H1F H 0.4125 0.2324 0.3788 0.080 Uiso 0.2202(2) 1 calc PR A 3
C2B C 0.4593(8) 0.3350(4) 0.3692(6) 0.080(2) Uani 0.2202(2) 1 d PDU A 3
H2E H 0.4326 0.3520 0.2968 0.097 Uiso 0.2202(2) 1 calc PR A 3
H2F H 0.5324 0.3183 0.3758 0.097 Uiso 0.2202(2) 1 calc PR A 3
C3B C 0.4523(8) 0.3913(4) 0.4505(6) 0.083(2) Uani 0.2202(2) 1 d PDU A 3
H3E H 0.5148 0.4220 0.4625 0.100 Uiso 0.2202(2) 1 calc PR A 3
H3F H 0.3880 0.4198 0.4289 0.100 Uiso 0.2202(2) 1 calc PR A 3
C4B C 0.4484(10) 0.3487(4) 0.5464(7) 0.076(3) Uani 0.2202(2) 1 d PDU A 3
H4E H 0.5204 0.3398 0.5872 0.091 Uiso 0.2202(2) 1 calc PR A 3
H4F H 0.4084 0.3735 0.5919 0.091 Uiso 0.2202(2) 1 calc PR A 3
O2 O 0.22282(16) 0.22351(11) 0.56941(19) 0.0428(6) Uani 0.4376(1) 1 d PDU A 1
C5 C 0.1704(3) 0.27644(19) 0.6005(4) 0.0728(12) Uani 0.4376(1) 1 d PDU A 1
H5A H 0.1556 0.3113 0.5434 0.087 Uiso 0.4376(1) 1 calc PR A 1
H5B H 0.2159 0.2988 0.6621 0.087 Uiso 0.4376(1) 1 calc PR A 1
C6 C 0.0720(3) 0.2567(3) 0.6281(4) 0.0916(14) Uani 0.4376(1) 1 d PDU A 1
H6A H 0.0146 0.2883 0.5948 0.110 Uiso 0.4376(1) 1 calc PR A 1
H6B H 0.0784 0.2582 0.7051 0.110 Uiso 0.4376(1) 1 calc PR A 1
C7 C 0.0500(3) 0.1819(3) 0.5866(4) 0.0903(15) Uani 0.4376(1) 1 d PDU A 1
H7A H 0.0545 0.1487 0.6454 0.108 Uiso 0.4376(1) 1 calc PR A 1
H7B H -0.0208 0.1785 0.5405 0.108 Uiso 0.4376(1) 1 calc PR A 1
C8 C 0.1350(3) 0.16748(19) 0.5255(3) 0.0506(9) Uani 0.4376(1) 1 d PDU A 1
H8A H 0.1078 0.1736 0.4492 0.061 Uiso 0.4376(1) 1 calc PR A 1
H8B H 0.1628 0.1198 0.5388 0.061 Uiso 0.4376(1) 1 calc PR A 1
O2A O 0.2234(2) 0.20954(18) 0.5675(3) 0.0459(9) Uani 0.3391(2) 1 d PDU A 2
C5A C 0.1851(4) 0.2862(2) 0.5825(5) 0.0560(12) Uani 0.3391(2) 1 d PDU A 2
H5C H 0.2290 0.3082 0.6454 0.067 Uiso 0.3391(2) 1 calc PR A 2
H5D H 0.1874 0.3152 0.5203 0.067 Uiso 0.3391(2) 1 calc PR A 2
C6A C 0.0722(4) 0.2764(3) 0.5959(5) 0.0725(15) Uani 0.3391(2) 1 d PDU A 2
H6C H 0.0214 0.2941 0.5340 0.087 Uiso 0.3391(2) 1 calc PR A 2
H6D H 0.0605 0.3006 0.6595 0.087 Uiso 0.3391(2) 1 calc PR A 2
C7A C 0.0616(3) 0.1977(3) 0.6066(4) 0.0659(14) Uani 0.3391(2) 1 d PDU A 2
H7C H 0.0821 0.1829 0.6809 0.079 Uiso 0.3391(2) 1 calc PR A 2
H7D H -0.0112 0.1821 0.5773 0.079 Uiso 0.3391(2) 1 calc PR A 2
C8A C 0.1346(4) 0.1715(3) 0.5454(5) 0.0635(17) Uani 0.3391(2) 1 d PDU A 2
H8C H 0.1508 0.1222 0.5628 0.076 Uiso 0.3391(2) 1 calc PR A 2
H8D H 0.1026 0.1748 0.4696 0.076 Uiso 0.3391(2) 1 calc PR A 2
O2B O 0.2376(5) 0.2192(3) 0.5619(7) 0.0624(18) Uani 0.2234(2) 1 d PDU A 3
C5B C 0.1931(6) 0.2966(4) 0.5572(8) 0.076(2) Uani 0.2234(2) 1 d PDU A 3
H5E H 0.2342 0.3257 0.6140 0.092 Uiso 0.2234(2) 1 calc PR A 3
H5F H 0.1931 0.3186 0.4886 0.092 Uiso 0.2234(2) 1 calc PR A 3
C6B C 0.0813(7) 0.2847(5) 0.5729(10) 0.092(3) Uani 0.2234(2) 1 d PDU A 3
H6E H 0.0297 0.3074 0.5161 0.111 Uiso 0.2234(2) 1 calc PR A 3
H6F H 0.0730 0.3042 0.6410 0.111 Uiso 0.2234(2) 1 calc PR A 3
C7B C 0.0638(6) 0.2058(5) 0.5707(9) 0.100(3) Uani 0.2234(2) 1 d PDU A 3
H7E H 0.0671 0.1871 0.6421 0.120 Uiso 0.2234(2) 1 calc PR A 3
H7F H -0.0047 0.1932 0.5252 0.120 Uiso 0.2234(2) 1 calc PR A 3
C8B C 0.1514(6) 0.1812(5) 0.5270(9) 0.069(2) Uani 0.2234(2) 1 d PDU A 3
H8E H 0.1661 0.1320 0.5469 0.083 Uiso 0.2234(2) 1 calc PR A 3
H8F H 0.1323 0.1838 0.4494 0.083 Uiso 0.2234(2) 1 calc PR A 3
O3 O 0.36047(5) 0.09850(4) 0.63757(5) 0.03698(16) Uani 1 1 d . A .
O4 O 0.51084(5) 0.15233(4) 0.56355(5) 0.03779(16) Uani 1 1 d . A .
O5 O 0.5420(2) 0.01899(15) 0.7376(2) 0.0480(8) Uani 0.3667(1) 1 d PDU B 1
C21 C 0.6117(4) 0.0641(3) 0.8094(3) 0.0693(14) Uani 0.3667(1) 1 d PDU B 1
H21A H 0.6800 0.0675 0.7877 0.083 Uiso 0.3667(1) 1 calc PR B 1
H21B H 0.5808 0.1112 0.8066 0.083 Uiso 0.3667(1) 1 calc PR B 1
C22 C 0.6288(4) 0.0375(3) 0.9177(4) 0.0889(18) Uani 0.3667(1) 1 d PDU B 1
H22A H 0.6108 0.0729 0.9662 0.107 Uiso 0.3667(1) 1 calc PR B 1
H22B H 0.7026 0.0226 0.9432 0.107 Uiso 0.3667(1) 1 calc PR B 1
C23 C 0.5529(7) -0.0247(3) 0.9066(4) 0.156(3) Uani 0.3667(1) 1 d PDU B 1
H23A H 0.5861 -0.0640 0.9502 0.187 Uiso 0.3667(1) 1 calc PR B 1
H23B H 0.4876 -0.0116 0.9296 0.187 Uiso 0.3667(1) 1 calc PR B 1
C24 C 0.5280(5) -0.0450(3) 0.7912(4) 0.0751(17) Uani 0.3667(1) 1 d PDU B 1
H24A H 0.5769 -0.0813 0.7767 0.090 Uiso 0.3667(1) 1 calc PR B 1
H24B H 0.4549 -0.0622 0.7697 0.090 Uiso 0.3667(1) 1 calc PR B 1
O5A O 0.5370(4) 0.0302(2) 0.7437(3) 0.0448(11) Uani 0.3015(2) 1 d PDU C 2
C21A C 0.5836(6) 0.0837(3) 0.8172(4) 0.0689(19) Uani 0.3015(2) 1 d PDU C 2
H21C H 0.5380 0.1253 0.8116 0.083 Uiso 0.3015(2) 1 calc PR C 2
H21D H 0.6540 0.0974 0.8064 0.083 Uiso 0.3015(2) 1 calc PR C 2
C22A C 0.5908(7) 0.0461(3) 0.9240(4) 0.090(2) Uani 0.3015(2) 1 d PDU C 2
H22C H 0.5242 0.0501 0.9489 0.108 Uiso 0.3015(2) 1 calc PR C 2
H22D H 0.6492 0.0648 0.9784 0.108 Uiso 0.3015(2) 1 calc PR C 2
C23A C 0.6129(4) -0.0323(3) 0.8947(4) 0.0619(14) Uani 0.3015(2) 1 d PDU C 2
H23C H 0.6814 -0.0386 0.8741 0.074 Uiso 0.3015(2) 1 calc PR C 2
H23D H 0.6048 -0.0661 0.9497 0.074 Uiso 0.3015(2) 1 calc PR C 2
C24A C 0.5221(6) -0.0313(3) 0.8041(5) 0.0619(18) Uani 0.3015(2) 1 d PDU C 2
H24C H 0.4550 -0.0283 0.8285 0.074 Uiso 0.3015(2) 1 calc PR C 2
H24D H 0.5211 -0.0737 0.7611 0.074 Uiso 0.3015(2) 1 calc PR C 2
O5B O 0.5457(4) 0.0198(2) 0.7459(3) 0.0465(12) Uani 0.3317(2) 1 d PDU D 3
C21B C 0.5884(6) 0.0717(3) 0.8247(5) 0.0642(18) Uani 0.3317(2) 1 d PDU D 3
H21E H 0.5347 0.0892 0.8620 0.077 Uiso 0.3317(2) 1 calc PR D 3
H21F H 0.6207 0.1112 0.7943 0.077 Uiso 0.3317(2) 1 calc PR D 3
C22B C 0.6717(4) 0.0259(3) 0.8959(4) 0.0839(17) Uani 0.3317(2) 1 d PDU D 3
H22E H 0.6845 0.0431 0.9691 0.101 Uiso 0.3317(2) 1 calc PR D 3
H22F H 0.7388 0.0276 0.8716 0.101 Uiso 0.3317(2) 1 calc PR D 3
C23B C 0.6306(5) -0.0482(3) 0.8907(4) 0.0707(16) Uani 0.3317(2) 1 d PDU D 3
H23E H 0.6839 -0.0816 0.8768 0.085 Uiso 0.3317(2) 1 calc PR D 3
H23F H 0.6088 -0.0614 0.9564 0.085 Uiso 0.3317(2) 1 calc PR D 3
C24B C 0.5408(6) -0.0444(3) 0.8030(5) 0.0619(17) Uani 0.3317(2) 1 d PDU D 3
H24E H 0.4747 -0.0460 0.8292 0.074 Uiso 0.3317(2) 1 calc PR D 3
H24F H 0.5417 -0.0845 0.7556 0.074 Uiso 0.3317(2) 1 calc PR D 3
O6 O 0.59944(5) -0.00056(4) 0.54020(5) 0.03704(16) Uani 1 1 d . . .
C9 C 0.30199(7) 0.06867(5) 0.70009(8) 0.0367(2) Uani 1 1 d . . .
C10 C 0.28138(9) 0.10386(6) 0.78842(8) 0.0472(3) Uani 1 1 d . A .
H10A H 0.3096 0.1489 0.8051 0.057 Uiso 1 1 calc R . .
C11 C 0.21984(10) 0.07300(8) 0.85155(10) 0.0580(3) Uani 1 1 d . . .
H11A H 0.2059 0.0976 0.9103 0.070 Uiso 1 1 calc R A .
C12 C 0.17883(10) 0.00717(8) 0.82979(10) 0.0606(3) Uani 1 1 d . A .
H12A H 0.1371 -0.0134 0.8733 0.073 Uiso 1 1 calc R . .
C13 C 0.19912(10) -0.02869(7) 0.74374(11) 0.0602(3) Uani 1 1 d . . .
H13A H 0.1716 -0.0741 0.7288 0.072 Uiso 1 1 calc R A .
C14 C 0.26001(9) 0.00169(6) 0.67885(10) 0.0495(3) Uani 1 1 d . A .
H14A H 0.2730 -0.0232 0.6200 0.059 Uiso 1 1 calc R . .
C15 C 0.59672(7) 0.18288(5) 0.53911(8) 0.0360(2) Uani 1 1 d . . .
C16 C 0.62466(10) 0.17020(7) 0.44259(9) 0.0521(3) Uani 1 1 d . A .
H16A H 0.5831 0.1398 0.3933 0.063 Uiso 1 1 calc R . .
C17 C 0.71356(11) 0.20202(8) 0.41826(11) 0.0663(4) Uani 1 1 d . . .
H17A H 0.7317 0.1928 0.3527 0.080 Uiso 1 1 calc R A .
C18 C 0.77500(10) 0.24655(8) 0.48838(12) 0.0647(4) Uani 1 1 d . A .
H18A H 0.8343 0.2687 0.4709 0.078 Uiso 1 1 calc R . .
C19 C 0.74907(11) 0.25853(8) 0.58427(13) 0.0668(4) Uani 1 1 d . . .
H19A H 0.7918 0.2884 0.6335 0.080 Uiso 1 1 calc R A .
C20 C 0.66066(9) 0.22717(7) 0.61002(10) 0.0512(3) Uani 1 1 d . A .
H20A H 0.6440 0.2361 0.6763 0.061 Uiso 1 1 calc R . .
C25 C 0.69672(7) -0.01740(5) 0.59739(8) 0.0362(2) Uani 1 1 d . A .
C26 C 0.71578(9) -0.08287(7) 0.64347(10) 0.0525(3) Uani 1 1 d . . .
H26A H 0.6602 -0.1157 0.6355 0.063 Uiso 1 1 calc R A .
C27 C 0.81493(11) -0.10084(8) 0.70090(12) 0.0664(4) Uani 1 1 d . A .
H27A H 0.8259 -0.1455 0.7322 0.080 Uiso 1 1 calc R . .
C28 C 0.89766(10) -0.05441(8) 0.71287(11) 0.0633(4) Uani 1 1 d . . .
H28A H 0.9655 -0.0670 0.7514 0.076 Uiso 1 1 calc R A .
C29 C 0.87992(10) 0.01074(8) 0.66771(12) 0.0610(4) Uani 1 1 d . A .
H29A H 0.9363 0.0430 0.6755 0.073 Uiso 1 1 calc R . .
C30 C 0.78035(9) 0.02991(6) 0.61080(10) 0.0493(3) Uani 1 1 d . . .
H30A H 0.7695 0.0751 0.5812 0.059 Uiso 1 1 calc R A .

loop_
_atom_site_aniso_label
_atom_site_aniso_U_11
_atom_site_aniso_U_22
_atom_site_aniso_U_33
_atom_site_aniso_U_23
_atom_site_aniso_U_13
_atom_site_aniso_U_12
Cl1 0.06568(16) 0.05923(17) 0.04909(14) -0.01946(12) 0.01961(12) -0.01375(13)
Mg1 0.03673(15) 0.03364(16) 0.03777(15) -0.00242(13) 0.01126(13) 0.00225(13)
Mg2 0.03126(14) 0.03137(15) 0.03029(14) -0.00218(12) 0.00529(11) 0.00150(12)
O1 0.0620(16) 0.0430(14) 0.0376(12) 0.0009(11) 0.0030(12) 0.0037(13)
C1 0.089(3) 0.057(2) 0.0303(15) 0.0095(15) 0.0126(17) -0.007(2)
C2 0.121(4) 0.065(3) 0.072(2) 0.021(2) 0.030(3) 0.002(3)
C3 0.098(3) 0.067(3) 0.124(4) 0.031(3) 0.032(3) -0.018(2)
C4 0.114(4) 0.049(2) 0.072(3) 0.001(2) 0.006(3) -0.014(3)
O1A 0.0625(17) 0.0379(15) 0.0433(13) 0.0116(11) 0.0196(12) -0.0027(13)
C1A 0.126(4) 0.055(2) 0.050(2) 0.0092(18) -0.006(2) -0.014(2)
C2A 0.120(4) 0.101(4) 0.057(2) 0.022(2) 0.028(3) -0.013(3)
C3A 0.080(2) 0.052(2) 0.078(2) 0.0222(17) 0.006(2) -0.0053(18)
C4A 0.0559(19) 0.046(2) 0.068(2) 0.0118(18) -0.0049(17) -0.0044(16)
O1B 0.056(4) 0.031(3) 0.085(4) -0.001(3) 0.015(3) -0.003(3)
C1B 0.059(4) 0.046(4) 0.091(5) -0.007(3) 0.002(4) 0.011(3)
C2B 0.120(6) 0.050(4) 0.080(4) 0.011(3) 0.040(4) 0.003(4)
C3B 0.127(6) 0.039(3) 0.108(5) -0.002(3) 0.078(4) -0.004(4)
C4B 0.125(8) 0.023(3) 0.085(4) 0.001(3) 0.030(5) -0.016(4)
O2 0.0322(9) 0.0343(10) 0.0601(12) -0.0034(9) 0.0054(8) 0.0135(7)
C5 0.0524(16) 0.0513(18) 0.120(3) -0.0067(19) 0.0293(18) 0.0076(14)
C6 0.0546(17) 0.121(3) 0.106(3) -0.034(2) 0.0327(18) -0.013(2)
C7 0.0535(18) 0.103(3) 0.117(3) -0.019(3) 0.025(2) -0.0242(19)
C8 0.0429(15) 0.0615(18) 0.0403(14) 0.0069(13) -0.0078(12) -0.0076(14)
O2A 0.0233(12) 0.0332(14) 0.083(2) -0.0010(13) 0.0152(13) 0.0003(10)
C5A 0.0463(19) 0.043(2) 0.086(3) 0.0291(19) 0.0315(19) 0.0079(16)
C6A 0.049(2) 0.086(3) 0.093(3) 0.016(3) 0.040(2) 0.028(2)
C7A 0.0232(16) 0.103(3) 0.076(3) 0.041(2) 0.0205(16) 0.0034(19)
C8A 0.0273(19) 0.061(3) 0.099(4) -0.006(3) 0.007(2) -0.0084(19)
O2B 0.052(3) 0.038(3) 0.102(4) 0.006(3) 0.028(3) -0.001(2)
C5B 0.076(3) 0.054(3) 0.115(5) 0.047(3) 0.055(3) 0.039(3)
C6B 0.073(4) 0.097(5) 0.119(7) 0.012(5) 0.048(4) 0.024(4)
C7B 0.065(3) 0.113(5) 0.141(7) 0.055(5) 0.067(4) 0.006(4)
C8B 0.046(4) 0.068(4) 0.095(6) 0.021(4) 0.020(4) 0.014(3)
O3 0.0369(3) 0.0375(3) 0.0400(3) 0.0001(3) 0.0160(3) 0.0000(3)
O4 0.0360(3) 0.0339(3) 0.0466(3) -0.0020(3) 0.0159(3) -0.0009(3)
O5 0.0546(15) 0.0456(15) 0.0424(13) -0.0029(11) 0.0068(11) 0.0081(12)
C21 0.080(3) 0.068(3) 0.055(2) -0.0170(18) 0.002(2) -0.003(2)
C22 0.084(3) 0.115(4) 0.055(2) -0.005(2) -0.014(2) 0.026(3)
C23 0.297(9) 0.118(5) 0.048(2) 0.008(3) 0.027(4) -0.058(5)
C24 0.096(3) 0.070(3) 0.048(2) 0.026(2) -0.010(2) 0.002(2)
O5A 0.056(2) 0.0445(18) 0.0291(16) -0.0026(13) -0.0009(14) 0.0116(15)
C21A 0.104(4) 0.055(3) 0.029(2) -0.0037(19) -0.031(2) -0.004(3)
C22A 0.151(6) 0.074(3) 0.038(2) -0.006(2) 0.006(3) -0.011(4)
C23A 0.073(2) 0.065(2) 0.042(2) 0.0125(19) -0.001(2) 0.047(2)
C24A 0.078(4) 0.051(3) 0.048(3) 0.008(2) -0.006(3) 0.000(3)
O5B 0.054(2) 0.058(2) 0.0230(15) 0.0119(14) -0.0010(14) 0.0118(18)
C21B 0.079(4) 0.043(2) 0.062(3) 0.003(2) -0.005(3) 0.019(2)
C22B 0.067(3) 0.108(4) 0.061(3) 0.019(3) -0.024(2) 0.003(3)
C23B 0.101(4) 0.059(2) 0.045(2) 0.0122(19) -0.001(2) 0.040(2)
C24B 0.093(4) 0.045(3) 0.046(3) -0.001(2) 0.011(2) 0.014(3)
O6 0.0290(3) 0.0404(4) 0.0386(3) -0.0081(3) 0.0001(3) 0.0048(3)
C9 0.0317(4) 0.0397(5) 0.0393(5) 0.0031(4) 0.0086(4) 0.0016(4)
C10 0.0499(5) 0.0515(6) 0.0433(5) -0.0039(5) 0.0165(4) -0.0068(5)
C11 0.0605(6) 0.0735(8) 0.0449(6) -0.0009(6) 0.0225(5) -0.0065(6)
C12 0.0562(6) 0.0742(8) 0.0563(6) 0.0136(6) 0.0230(5) -0.0115(6)
C13 0.0592(7) 0.0523(7) 0.0725(8) 0.0044(6) 0.0217(6) -0.0152(6)
C14 0.0529(6) 0.0440(6) 0.0551(6) -0.0043(5) 0.0194(5) -0.0070(5)
C15 0.0332(4) 0.0339(5) 0.0429(5) 0.0053(4) 0.0124(4) 0.0031(4)
C16 0.0529(6) 0.0615(7) 0.0453(5) -0.0006(5) 0.0179(5) -0.0013(5)
C17 0.0608(6) 0.0875(10) 0.0597(7) 0.0200(6) 0.0329(5) 0.0084(7)
C18 0.0407(6) 0.0755(8) 0.0812(8) 0.0304(7) 0.0206(6) -0.0022(6)
C19 0.0482(6) 0.0702(8) 0.0799(9) 0.0030(7) 0.0084(6) -0.0211(6)
C20 0.0479(6) 0.0549(7) 0.0522(6) -0.0051(5) 0.0140(5) -0.0109(5)
C25 0.0308(4) 0.0402(5) 0.0355(4) -0.0072(4) 0.0020(4) 0.0050(4)
C26 0.0447(6) 0.0476(6) 0.0604(7) 0.0063(5) 0.0002(5) -0.0008(5)
C27 0.0596(7) 0.0596(8) 0.0719(8) 0.0182(6) -0.0048(7) 0.0127(6)
C28 0.0418(6) 0.0744(9) 0.0634(8) 0.0011(7) -0.0124(6) 0.0138(6)
C29 0.0367(6) 0.0656(8) 0.0738(8) -0.0079(7) -0.0045(6) -0.0047(5)
C30 0.0383(5) 0.0420(6) 0.0622(7) -0.0028(5) -0.0017(5) -0.0009(5)

loop_
_atom_type_symbol
_atom_type_description
_atom_type_scat_dispersion_real
_atom_type_scat_dispersion_imag
_atom_type_scat_source
C C 0.0181 0.0091 'International Tables Vol C Tables 4.2.6.8 and 6.1.1.4'
H H 0.0000 0.0000 'International Tables Vol C Tables 4.2.6.8 and 6.1.1.4'
O O 0.0492 0.0322 'International Tables Vol C Tables 4.2.6.8 and 6.1.1.4'
Mg Mg 0.1719 0.1771 'International Tables Vol C Tables 4.2.6.8 and 6.1.1.4'
Cl Cl 0.3639 0.7018 'International Tables Vol C Tables 4.2.6.8 and 6.1.1.4'

loop_
_geom_angle_atom_site_label_1
_geom_angle_atom_site_label_2
_geom_angle_atom_site_label_3
_geom_angle
_geom_angle_site_symmetry_1
_geom_angle_site_symmetry_3
O2B Mg1 O3 92.48(19) . .
O2B Mg1 O4 141.3(3) . .
O3 Mg1 O4 78.95(3) . .
O2B Mg1 O1B 79.5(3) . .
O3 Mg1 O1B 151.53(19) . .
O4 Mg1 O1B 90.4(2) . .
O2B Mg1 O2A 6.9(3) . .
O3 Mg1 O2A 85.93(10) . .
O4 Mg1 O2A 141.21(12) . .
O1B Mg1 O2A 86.2(2) . .
O2B Mg1 O1 80.7(2) . .
O3 Mg1 O1 150.72(8) . .
O4 Mg1 O1 88.66(9) . .
O1B Mg1 O1 1.7(3) . .
O2A Mg1 O1 87.50(14) . .
O2B Mg1 O2 4.4(3) . .
O3 Mg1 O2 92.71(6) . .
O4 Mg1 O2 145.63(7) . .
O1B Mg1 O2 81.3(2) . .
O2A Mg1 O2 7.15(12) . .
O1 Mg1 O2 82.65(11) . .
O2B Mg1 O1A 80.7(2) . .
O3 Mg1 O1A 149.47(8) . .
O4 Mg1 O1A 87.95(10) . .
O1B Mg1 O1A 2.7(3) . .
O2A Mg1 O1A 87.40(14) . .
O1 Mg1 O1A 1.26(13) . .
O2 Mg1 O1A 82.67(11) . .
O2B Mg1 Cl1 105.9(2) . .
O3 Mg1 Cl1 112.72(2) . .
O4 Mg1 Cl1 112.21(2) . .
O1B Mg1 Cl1 95.75(18) . .
O2A Mg1 Cl1 106.58(11) . .
O1 Mg1 Cl1 96.50(7) . .
O2 Mg1 Cl1 101.81(6) . .
O1A Mg1 Cl1 97.74(8) . .
O2B Mg1 Mg2 121.74(19) . .
O3 Mg1 Mg2 40.08(2) . .
O4 Mg1 Mg2 38.90(2) . .
O1B Mg1 Mg2 123.8(2) . .
O2A Mg1 Mg2 116.93(9) . .
O1 Mg1 Mg2 122.17(9) . .
O2 Mg1 Mg2 124.01(6) . .
O1A Mg1 Mg2 121.14(9) . .
Cl1 Mg1 Mg2 120.924(15) . .
O4 Mg2 O6 116.65(3) . 3_656
O4 Mg2 O6 105.20(3) . .
O6 Mg2 O6 79.34(3) 3_656 .
O4 Mg2 O3 79.12(3) . .
O6 Mg2 O3 100.56(3) 3_656 .
O6 Mg2 O3 175.27(3) . .
O4 Mg2 O5 112.63(8) . .
O6 Mg2 O5 130.72(8) 3_656 .
O6 Mg2 O5 87.73(9) . .
O3 Mg2 O5 88.81(9) . .
O4 Mg2 O5B 111.37(12) . .
O6 Mg2 O5B 131.99(12) 3_656 .
O6 Mg2 O5B 88.28(13) . .
O3 Mg2 O5B 88.33(13) . .
O5 Mg2 O5B 1.28(17) . .
O4 Mg2 O5A 107.34(12) . .
O6 Mg2 O5A 135.85(12) 3_656 .
O6 Mg2 O5A 93.14(13) . .
O3 Mg2 O5A 83.63(14) . .
O5 Mg2 O5A 6.68(16) . .
O5B Mg2 O5A 5.6(2) . .
O4 Mg2 Mg2 117.45(3) . 3_656
O6 Mg2 Mg2 39.94(2) 3_656 3_656
O6 Mg2 Mg2 39.401(19) . 3_656
O3 Mg2 Mg2 140.30(3) . 3_656
O5 Mg2 Mg2 113.30(9) . 3_656
O5B Mg2 Mg2 114.36(13) . 3_656
O5A Mg2 Mg2 119.95(12) . 3_656
O4 Mg2 Mg1 39.72(2) . .
O6 Mg2 Mg1 112.92(2) 3_656 .
O6 Mg2 Mg1 144.93(3) . .
O3 Mg2 Mg1 39.43(2) . .
O5 Mg2 Mg1 104.80(8) . .
O5B Mg2 Mg1 103.71(13) . .
O5A Mg2 Mg1 98.12(12) . .
Mg2 Mg2 Mg1 141.830(17) 3_656 .
C4 O1 C1 107.3(3) . .
C4 O1 Mg1 132.1(3) . .
C1 O1 Mg1 120.3(2) . .
C2 C1 O1 106.5(3) . .
C1 C2 C3 98.8(4) . .
C2 C3 C4 101.3(4) . .
O1 C4 C3 103.2(4) . .
C1A O1A C4A 109.6(3) . .
C1A O1A Mg1 123.9(3) . .
C4A O1A Mg1 126.5(2) . .
O1A C1A C2A 104.0(4) . .
C1A C2A C3A 101.6(4) . .
C4A C3A C2A 100.3(4) . .
O1A C4A C3A 105.5(3) . .
C1B O1B C4B 107.6(7) . .
C1B O1B Mg1 126.9(5) . .
C4B O1B Mg1 121.8(5) . .
O1B C1B C2B 107.7(7) . .
C1B C2B C3B 102.1(7) . .
C4B C3B C2B 101.9(6) . .
O1B C4B C3B 106.7(7) . .
C5 O2 C8 104.7(2) . .
C5 O2 Mg1 129.6(2) . .
C8 O2 Mg1 123.05(18) . .
O2 C5 C6 114.0(3) . .
C5 C6 C7 105.4(4) . .
C8 C7 C6 104.7(4) . .
C7 C8 O2 103.6(3) . .
C8A O2A C5A 104.8(3) . .
C8A O2A Mg1 141.5(3) . .
C5A O2A Mg1 112.7(2) . .
C6A C5A O2A 103.5(4) . .
C5A C6A C7A 103.9(4) . .
C8A C7A C6A 102.3(4) . .
O2A C8A C7A 108.9(5) . .
C8B O2B C5B 103.2(6) . .
C8B O2B Mg1 135.1(5) . .
C5B O2B Mg1 121.7(4) . .
C6B C5B O2B 101.6(6) . .
C5B C6B C7B 106.7(6) . .
C8B C7B C6B 101.8(7) . .
O2B C8B C7B 110.9(8) . .
C9 O3 Mg1 131.10(6) . .
C9 O3 Mg2 125.77(6) . .
Mg1 O3 Mg2 100.49(3) . .
C15 O4 Mg2 130.12(6) . .
C15 O4 Mg1 127.89(6) . .
Mg2 O4 Mg1 101.38(3) . .
C21 O5 C24 108.9(3) . .
C21 O5 Mg2 119.6(3) . .
C24 O5 Mg2 131.5(3) . .
C22 C21 O5 111.0(4) . .
C21 C22 C23 102.4(4) . .
C24 C23 C22 107.0(4) . .
O5 C24 C23 103.7(4) . .
C24A O5A C21A 107.8(4) . .
C24A O5A Mg2 130.0(3) . .
C21A O5A Mg2 121.3(3) . .
O5A C21A C22A 101.4(4) . .
C21A C22A C23A 101.9(4) . .
C24A C23A C22A 91.4(4) . .
C23A C24A O5A 105.5(5) . .
C24B O5B C21B 106.0(4) . .
C24B O5B Mg2 133.5(3) . .
C21B O5B Mg2 119.6(3) . .
O5B C21B C22B 98.4(4) . .
C21B C22B C23B 108.3(4) . .
C24B C23B C22B 101.7(4) . .
C23B C24B O5B 109.4(5) . .
C25 O6 Mg2 126.19(6) . 3_656
C25 O6 Mg2 129.30(6) . .
Mg2 O6 Mg2 100.66(3) 3_656 .
O3 C9 C14 121.01(10) . .
O3 C9 C10 120.97(9) . .
C14 C9 C10 118.02(10) . .
C11 C10 C9 120.50(11) . .
C12 C11 C10 120.95(12) . .
C11 C12 C13 119.46(12) . .
C12 C13 C14 120.42(12) . .
C13 C14 C9 120.63(11) . .
O4 C15 C20 120.94(9) . .
O4 C15 C16 121.04(9) . .
C20 C15 C16 118.02(10) . .
C15 C16 C17 120.51(12) . .
C18 C17 C16 120.83(13) . .
C17 C18 C19 119.08(12) . .
C18 C19 C20 120.91(13) . .
C15 C20 C19 120.63(12) . .
O6 C25 C26 120.64(9) . .
O6 C25 C30 121.27(9) . .
C26 C25 C30 118.08(10) . .
C27 C26 C25 121.11(12) . .
C28 C27 C26 120.71(13) . .
C27 C28 C29 118.83(11) . .
C28 C29 C30 121.15(12) . .
C29 C30 C25 120.11(11) . .

loop_
_geom_bond_atom_site_label_1
_geom_bond_atom_site_label_2
_geom_bond_distance
_geom_bond_site_symmetry_2
Cl1 Mg1 2.3288(4) .
Mg1 O2B 1.948(6) .
Mg1 O3 1.9939(8) .
Mg1 O4 2.0123(7) .
Mg1 O1B 2.076(7) .
Mg1 O2A 2.088(3) .
Mg1 O1 2.093(3) .
Mg1 O2 2.136(2) .
Mg1 O1A 2.160(3) .
Mg1 Mg2 3.0869(4) .
Mg2 O4 1.9773(7) .
Mg2 O6 1.9877(7) 3_656
Mg2 O6 2.0104(7) .
Mg2 O3 2.0214(7) .
Mg2 O5 2.060(3) .
Mg2 O5B 2.158(4) .
Mg2 O5A 2.066(4) .
Mg2 Mg2 3.0775(6) 3_656
O1 C4 1.409(6) .
O1 C1 1.492(4) .
C1 C2 1.497(6) .
C2 C3 1.516(7) .
C3 C4 1.511(8) .
O1A C1A 1.416(5) .
O1A C4A 1.460(5) .
C1A C2A 1.510(7) .
C2A C3A 1.522(7) .
C3A C4A 1.493(6) .
O1B C1B 1.413(10) .
O1B C4B 1.474(9) .
C1B C2B 1.503(10) .
C2B C3B 1.518(9) .
C3B C4B 1.489(10) .
O2 C5 1.322(4) .
O2 C8 1.572(4) .
C5 C6 1.437(5) .
C6 C7 1.528(6) .
C7 C8 1.502(6) .
O2A C8A 1.333(5) .
O2A C5A 1.569(6) .
C5A C6A 1.510(6) .
C6A C7A 1.515(7) .
C7A C8A 1.438(7) .
O2B C8B 1.322(9) .
O2B C5B 1.580(8) .
C5B C6B 1.512(10) .
C6B C7B 1.521(10) .
C7B C8B 1.441(10) .
O3 C9 1.3399(12) .
O4 C15 1.3441(12) .
O5 C21 1.433(5) .
O5 C24 1.432(6) .
C21 C22 1.458(6) .
C22 C23 1.524(6) .
C23 C24 1.506(6) .
O5A C24A 1.442(7) .
O5A C21A 1.436(6) .
C21A C22A 1.539(7) .
C22A C23A 1.583(7) .
C23A C24A 1.470(7) .
O5B C24B 1.436(7) .
O5B C21B 1.443(7) .
C21B C22B 1.531(7) .
C22B C23B 1.505(7) .
C23B C24B 1.440(7) .
O6 C25 1.3518(11) .
O6 Mg2 1.9877(7) 3_656
C9 C14 1.3916(15) .
C9 C10 1.3948(15) .
C10 C11 1.3811(17) .
C11 C12 1.368(2) .
C12 C13 1.375(2) .
C13 C14 1.3876(18) .
C15 C20 1.3826(15) .
C15 C16 1.3877(16) .
C16 C17 1.3880(18) .
C17 C18 1.365(2) .
C18 C19 1.366(2) .
C19 C20 1.3861(18) .
C25 C26 1.3823(16) .
C25 C30 1.3872(15) .
C26 C27 1.3777(18) .
C27 C28 1.368(2) .
C28 C29 1.371(2) .
C29 C30 1.3856(16) .

loop_
_geom_torsion_atom_site_label_1
_geom_torsion_atom_site_label_2
_geom_torsion_atom_site_label_3
_geom_torsion_atom_site_label_4
_geom_torsion
_geom_torsion_site_symmetry_1
_geom_torsion_site_symmetry_4
O2B Mg1 Mg2 O4 134.1(3) . .
O3 Mg1 Mg2 O4 -176.94(5) . .
O1B Mg1 Mg2 O4 35.1(2) . .
O2A Mg1 Mg2 O4 139.71(14) . .
O1 Mg1 Mg2 O4 34.54(10) . .
O2 Mg1 Mg2 O4 138.55(9) . .
O1A Mg1 Mg2 O4 35.38(10) . .
Cl1 Mg1 Mg2 O4 -87.66(4) . .
O2B Mg1 Mg2 O6 29.4(3) . 3_656
O3 Mg1 Mg2 O6 78.40(4) . 3_656
O4 Mg1 Mg2 O6 -104.66(4) . 3_656
O1B Mg1 Mg2 O6 -69.5(2) . 3_656
O2A Mg1 Mg2 O6 35.05(14) . 3_656
O1 Mg1 Mg2 O6 -70.12(10) . 3_656
O2 Mg1 Mg2 O6 33.90(9) . 3_656
O1A Mg1 Mg2 O6 -69.28(10) . 3_656
Cl1 Mg1 Mg2 O6 167.68(3) . 3_656
O2B Mg1 Mg2 O6 134.1(3) . .
O3 Mg1 Mg2 O6 -176.95(5) . .
O4 Mg1 Mg2 O6 -0.01(5) . .
O1B Mg1 Mg2 O6 35.1(2) . .
O2A Mg1 Mg2 O6 139.69(14) . .
O1 Mg1 Mg2 O6 34.52(10) . .
O2 Mg1 Mg2 O6 138.54(9) . .
O1A Mg1 Mg2 O6 35.37(11) . .
Cl1 Mg1 Mg2 O6 -87.68(4) . .
O2B Mg1 Mg2 O3 -49.0(3) . .
O4 Mg1 Mg2 O3 176.94(5) . .
O1B Mg1 Mg2 O3 -147.9(2) . .
O2A Mg1 Mg2 O3 -43.36(14) . .
O1 Mg1 Mg2 O3 -148.52(10) . .
O2 Mg1 Mg2 O3 -44.51(9) . .
O1A Mg1 Mg2 O3 -147.68(10) . .
Cl1 Mg1 Mg2 O3 89.28(3) . .
O2B Mg1 Mg2 O5 -118.2(3) . .
O3 Mg1 Mg2 O5 -69.20(9) . .
O4 Mg1 Mg2 O5 107.74(9) . .
O1B Mg1 Mg2 O5 142.9(2) . .
O2A Mg1 Mg2 O5 -112.55(17) . .
O1 Mg1 Mg2 O5 142.28(13) . .
O2 Mg1 Mg2 O5 -113.70(12) . .
O1A Mg1 Mg2 O5 143.13(13) . .
Cl1 Mg1 Mg2 O5 20.08(9) . .
O2B Mg1 Mg2 O5B -118.9(3) . .
O3 Mg1 Mg2 O5B -69.89(14) . .
O4 Mg1 Mg2 O5B 107.05(14) . .
O1B Mg1 Mg2 O5B 142.2(3) . .
O2A Mg1 Mg2 O5B -113.24(19) . .
O1 Mg1 Mg2 O5B 141.59(16) . .
O2 Mg1 Mg2 O5B -114.39(16) . .
O1A Mg1 Mg2 O5B 142.43(17) . .
Cl1 Mg1 Mg2 O5B 19.39(13) . .
O2B Mg1 Mg2 O5A -118.5(3) . .
O3 Mg1 Mg2 O5A -69.52(14) . .
O4 Mg1 Mg2 O5A 107.42(14) . .
O1B Mg1 Mg2 O5A 142.6(3) . .
O2A Mg1 Mg2 O5A -112.87(19) . .
O1 Mg1 Mg2 O5A 141.96(16) . .
O2 Mg1 Mg2 O5A -114.03(16) . .
O1A Mg1 Mg2 O5A 142.80(17) . .
Cl1 Mg1 Mg2 O5A 19.76(14) . .
O2B Mg1 Mg2 Mg2 65.4(3) . 3_656
O3 Mg1 Mg2 Mg2 114.40(4) . 3_656
O4 Mg1 Mg2 Mg2 -68.66(4) . 3_656
O1B Mg1 Mg2 Mg2 -33.5(2) . 3_656
O2A Mg1 Mg2 Mg2 71.04(14) . 3_656
O1 Mg1 Mg2 Mg2 -34.12(10) . 3_656
O2 Mg1 Mg2 Mg2 69.89(9) . 3_656
O1A Mg1 Mg2 Mg2 -33.28(10) . 3_656
Cl1 Mg1 Mg2 Mg2 -156.32(2) . 3_656
O2B Mg1 O1 C4 108.5(5) . .
O3 Mg1 O1 C4 -173.1(4) . .
O4 Mg1 O1 C4 -108.9(5) . .
O1B Mg1 O1 C4 67(8) . .
O2A Mg1 O1 C4 109.7(5) . .
O2 Mg1 O1 C4 104.5(5) . .
O1A Mg1 O1 C4 -165(7) . .
Cl1 Mg1 O1 C4 3.3(5) . .
Mg2 Mg1 O1 C4 -129.7(4) . .
O2B Mg1 O1 C1 -77.6(4) . .
O3 Mg1 O1 C1 0.8(4) . .
O4 Mg1 O1 C1 65.1(3) . .
O1B Mg1 O1 C1 -119(8) . .
O2A Mg1 O1 C1 -76.3(3) . .
O2 Mg1 O1 C1 -81.6(3) . .
O1A Mg1 O1 C1 9(6) . .
Cl1 Mg1 O1 C1 177.3(3) . .
Mg2 Mg1 O1 C1 44.2(3) . .
C4 O1 C1 C2 -3.9(6) . .
Mg1 O1 C1 C2 -179.1(3) . .
O1 C1 C2 C3 30.7(5) . .
C1 C2 C3 C4 -45.2(5) . .
C1 O1 C4 C3 -25.2(5) . .
Mg1 O1 C4 C3 149.3(3) . .
C2 C3 C4 O1 44.8(5) . .
O2B Mg1 O1A C1A -60.5(5) . .
O3 Mg1 O1A C1A 18.4(5) . .
O4 Mg1 O1A C1A 82.4(4) . .
O1B Mg1 O1A C1A -123(5) . .
O2A Mg1 O1A C1A -59.1(4) . .
O1 Mg1 O1A C1A -153(7) . .
O2 Mg1 O1A C1A -64.5(4) . .
Cl1 Mg1 O1A C1A -165.5(4) . .
Mg2 Mg1 O1A C1A 61.0(4) . .
O2B Mg1 O1A C4A 122.6(4) . .
O3 Mg1 O1A C4A -158.5(3) . .
O4 Mg1 O1A C4A -94.5(4) . .
O1B Mg1 O1A C4A 60(5) . .
O2A Mg1 O1A C4A 124.1(4) . .
O1 Mg1 O1A C4A 30(6) . .
O2 Mg1 O1A C4A 118.7(4) . .
Cl1 Mg1 O1A C4A 17.7(4) . .
Mg2 Mg1 O1A C4A -115.8(3) . .
C4A O1A C1A C2A 17.5(6) . .
Mg1 O1A C1A C2A -159.8(4) . .
O1A C1A C2A C3A -37.6(6) . .
C1A C2A C3A C4A 42.6(5) . .
C1A O1A C4A C3A 10.0(5) . .
Mg1 O1A C4A C3A -172.8(3) . .
C2A C3A C4A O1A -32.7(5) . .
O2B Mg1 O1B C1B -86.4(8) . .
O3 Mg1 O1B C1B -11.0(11) . .
O4 Mg1 O1B C1B 56.0(7) . .
O2A Mg1 O1B C1B -85.3(7) . .
O1 Mg1 O1B C1B 52(7) . .
O2 Mg1 O1B C1B -90.5(7) . .
O1A Mg1 O1B C1B 30(5) . .
Cl1 Mg1 O1B C1B 168.4(7) . .
Mg2 Mg1 O1B C1B 34.9(8) . .
O2B Mg1 O1B C4B 118.1(8) . .
O3 Mg1 O1B C4B -166.4(6) . .
O4 Mg1 O1B C4B -99.4(8) . .
O2A Mg1 O1B C4B 119.3(8) . .
O1 Mg1 O1B C4B -103(8) . .
O2 Mg1 O1B C4B 114.1(8) . .
O1A Mg1 O1B C4B -125(6) . .
Cl1 Mg1 O1B C4B 13.0(8) . .
Mg2 Mg1 O1B C4B -120.6(8) . .
C4B O1B C1B C2B 12.4(10) . .
Mg1 O1B C1B C2B -145.9(6) . .
O1B C1B C2B C3B -31.1(9) . .
C1B C2B C3B C4B 36.8(10) . .
C1B O1B C4B C3B 11.9(11) . .
Mg1 O1B C4B C3B 171.5(7) . .
C2B C3B C4B O1B -30.6(11) . .
O2B Mg1 O2 C5 -140(3) . .
O3 Mg1 O2 C5 133.4(3) . .
O4 Mg1 O2 C5 -152.3(3) . .
O1B Mg1 O2 C5 -74.6(4) . .
O2A Mg1 O2 C5 152.0(14) . .
O1 Mg1 O2 C5 -75.6(3) . .
O1A Mg1 O2 C5 -76.9(3) . .
Cl1 Mg1 O2 C5 19.5(3) . .
Mg2 Mg1 O2 C5 160.3(3) . .
O2B Mg1 O2 C8 62(3) . .
O3 Mg1 O2 C8 -25.1(2) . .
O4 Mg1 O2 C8 49.2(3) . .
O1B Mg1 O2 C8 126.9(3) . .
O2A Mg1 O2 C8 -6.5(12) . .
O1 Mg1 O2 C8 125.9(2) . .
O1A Mg1 O2 C8 124.6(2) . .
Cl1 Mg1 O2 C8 -139.0(2) . .
Mg2 Mg1 O2 C8 1.8(3) . .
C8 O2 C5 C6 25.5(5) . .
Mg1 O2 C5 C6 -136.0(3) . .
O2 C5 C6 C7 -12.9(5) . .
C5 C6 C7 C8 -6.3(5) . .
C6 C7 C8 O2 19.6(4) . .
C5 O2 C8 C7 -27.7(4) . .
Mg1 O2 C8 C7 135.4(3) . .
O2B Mg1 O2A C8A 150(3) . .
O3 Mg1 O2A C8A -11.8(7) . .
O4 Mg1 O2A C8A 54.9(7) . .
O1B Mg1 O2A C8A 140.8(7) . .
O1 Mg1 O2A C8A 139.6(7) . .
O2 Mg1 O2A C8A -173.2(17) . .
O1A Mg1 O2A C8A 138.4(7) . .
Cl1 Mg1 O2A C8A -124.3(6) . .
Mg2 Mg1 O2A C8A 14.5(7) . .
O2B Mg1 O2A C5A -44(3) . .
O3 Mg1 O2A C5A 154.3(3) . .
O4 Mg1 O2A C5A -139.0(3) . .
O1B Mg1 O2A C5A -53.1(4) . .
O1 Mg1 O2A C5A -54.2(3) . .
O2 Mg1 O2A C5A -7.1(11) . .
O1A Mg1 O2A C5A -55.5(3) . .
Cl1 Mg1 O2A C5A 41.8(3) . .
Mg2 Mg1 O2A C5A -179.4(3) . .
C8A O2A C5A C6A 15.7(6) . .
Mg1 O2A C5A C6A -155.4(4) . .
O2A C5A C6A C7A 9.3(6) . .
C5A C6A C7A C8A -29.5(6) . .
C5A O2A C8A C7A -36.7(6) . .
Mg1 O2A C8A C7A 130.0(5) . .
C6A C7A C8A O2A 42.9(6) . .
O3 Mg1 O2B C8B -19.0(11) . .
O4 Mg1 O2B C8B 56.3(12) . .
O1B Mg1 O2B C8B 133.5(11) . .
O2A Mg1 O2B C8B -37(2) . .
O1 Mg1 O2B C8B 132.4(11) . .
O2 Mg1 O2B C8B -112(3) . .
O1A Mg1 O2B C8B 131.1(11) . .
Cl1 Mg1 O2B C8B -133.5(10) . .
Mg2 Mg1 O2B C8B 10.1(12) . .
O3 Mg1 O2B C5B 161.3(7) . .
O4 Mg1 O2B C5B -123.3(6) . .
O1B Mg1 O2B C5B -46.2(7) . .
O2A Mg1 O2B C5B 143(3) . .
O1 Mg1 O2B C5B -47.3(7) . .
O2 Mg1 O2B C5B 68(3) . .
O1A Mg1 O2B C5B -48.6(7) . .
Cl1 Mg1 O2B C5B 46.9(7) . .
Mg2 Mg1 O2B C5B -169.6(6) . .
C8B O2B C5B C6B 28.7(10) . .
Mg1 O2B C5B C6B -151.6(7) . .
O2B C5B C6B C7B -7.1(11) . .
C5B C6B C7B C8B -14.6(11) . .
C5B O2B C8B C7B -41.8(10) . .
Mg1 O2B C8B C7B 138.5(9) . .
C6B C7B C8B O2B 36.8(11) . .
O2B Mg1 O3 C9 -58.1(3) . .
O4 Mg1 O3 C9 159.90(8) . .
O1B Mg1 O3 C9 -130.4(5) . .
O2A Mg1 O3 C9 -56.00(14) . .
O1 Mg1 O3 C9 -133.50(19) . .
O2 Mg1 O3 C9 -53.72(10) . .
O1A Mg1 O3 C9 -133.9(2) . .
Cl1 Mg1 O3 C9 50.28(8) . .
Mg2 Mg1 O3 C9 161.86(9) . .
O2B Mg1 O3 Mg2 140.0(3) . .
O4 Mg1 O3 Mg2 -1.96(3) . .
O1B Mg1 O3 Mg2 67.8(5) . .
O2A Mg1 O3 Mg2 142.15(13) . .
O1 Mg1 O3 Mg2 64.64(19) . .
O2 Mg1 O3 Mg2 144.43(7) . .
O1A Mg1 O3 Mg2 64.27(19) . .
Cl1 Mg1 O3 Mg2 -111.57(3) . .
O4 Mg2 O3 C9 -161.20(7) . .
O6 Mg2 O3 C9 83.41(7) 3_656 .
O6 Mg2 O3 C9 -4.9(4) . .
O5 Mg2 O3 C9 -47.88(11) . .
O5B Mg2 O3 C9 -49.07(14) . .
O5A Mg2 O3 C9 -52.12(14) . .
Mg2 Mg2 O3 C9 78.58(8) 3_656 .
Mg1 Mg2 O3 C9 -163.19(9) . .
O4 Mg2 O3 Mg1 1.99(3) . .
O6 Mg2 O3 Mg1 -113.40(3) 3_656 .
O6 Mg2 O3 Mg1 158.3(4) . .
O5 Mg2 O3 Mg1 115.31(8) . .
O5B Mg2 O3 Mg1 114.12(12) . .
O5A Mg2 O3 Mg1 111.07(12) . .
Mg2 Mg2 O3 Mg1 -118.23(4) 3_656 .
O6 Mg2 O4 C15 -94.14(8) 3_656 .
O6 Mg2 O4 C15 -8.62(9) . .
O3 Mg2 O4 C15 169.41(8) . .
O5 Mg2 O4 C15 85.33(12) . .
O5B Mg2 O4 C15 85.56(16) . .
O5A Mg2 O4 C15 89.68(16) . .
Mg2 Mg2 O4 C15 -49.05(9) 3_656 .
Mg1 Mg2 O4 C15 171.39(10) . .
O6 Mg2 O4 Mg1 94.47(4) 3_656 .
O6 Mg2 O4 Mg1 179.99(3) . .
O3 Mg2 O4 Mg1 -1.98(3) . .
O5 Mg2 O4 Mg1 -86.06(10) . .
O5B Mg2 O4 Mg1 -85.83(15) . .
O5A Mg2 O4 Mg1 -81.71(15) . .
Mg2 Mg2 O4 Mg1 139.56(2) 3_656 .
O2B Mg1 O4 C15 110.4(3) . .
O3 Mg1 O4 C15 -169.65(8) . .
O1B Mg1 O4 C15 36.9(2) . .
O2A Mg1 O4 C15 121.35(18) . .
O1 Mg1 O4 C15 37.03(10) . .
O2 Mg1 O4 C15 111.90(13) . .
O1A Mg1 O4 C15 38.07(11) . .
Cl1 Mg1 O4 C15 -59.45(8) . .
Mg2 Mg1 O4 C15 -171.66(9) . .
O2B Mg1 O4 Mg2 -78.0(3) . .
O3 Mg1 O4 Mg2 2.01(3) . .
O1B Mg1 O4 Mg2 -151.43(18) . .
O2A Mg1 O4 Mg2 -66.99(18) . .
O1 Mg1 O4 Mg2 -151.31(8) . .
O2 Mg1 O4 Mg2 -76.44(12) . .
O1A Mg1 O4 Mg2 -150.27(8) . .
Cl1 Mg1 O4 Mg2 112.21(3) . .
O4 Mg2 O5 C21 -9.1(3) . .
O6 Mg2 O5 C21 170.3(3) 3_656 .
O6 Mg2 O5 C21 96.4(3) . .
O3 Mg2 O5 C21 -86.8(3) . .
O5B Mg2 O5 C21 -19(8) . .
O5A Mg2 O5 C21 -47.6(14) . .
Mg2 Mg2 O5 C21 127.2(3) 3_656 .
Mg1 Mg2 O5 C21 -50.4(3) . .
O4 Mg2 O5 C24 170.7(4) . .
O6 Mg2 O5 C24 -9.9(5) 3_656 .
O6 Mg2 O5 C24 -83.7(4) . .
O3 Mg2 O5 C24 93.1(4) . .
O5B Mg2 O5 C24 161(9) . .
O5A Mg2 O5 C24 132.2(16) . .
Mg2 Mg2 O5 C24 -52.9(4) 3_656 .
Mg1 Mg2 O5 C24 129.5(4) . .
C24 O5 C21 C22 -11.3(6) . .
Mg2 O5 C21 C22 168.6(3) . .
O5 C21 C22 C23 -5.8(6) . .
C21 C22 C23 C24 19.9(7) . .
C21 O5 C24 C23 23.3(6) . .
Mg2 O5 C24 C23 -156.6(4) . .
C22 C23 C24 O5 -26.8(7) . .
O4 Mg2 O5A C24A 169.9(5) . .
O6 Mg2 O5A C24A -5.2(6) 3_656 .
O6 Mg2 O5A C24A -83.1(5) . .
O3 Mg2 O5A C24A 93.4(5) . .
O5 Mg2 O5A C24A -47.1(13) . .
O5B Mg2 O5A C24A -53(2) . .
Mg2 Mg2 O5A C24A -52.6(6) 3_656 .
Mg1 Mg2 O5A C24A 130.2(5) . .
O4 Mg2 O5A C21A 2.2(5) . .
O6 Mg2 O5A C21A -172.9(4) 3_656 .
O6 Mg2 O5A C21A 109.2(5) . .
O3 Mg2 O5A C21A -74.3(5) . .
O5 Mg2 O5A C21A 145.2(18) . .
O5B Mg2 O5A C21A 139(3) . .
Mg2 Mg2 O5A C21A 139.7(5) 3_656 .
Mg1 Mg2 O5A C21A -37.5(5) . .
C24A O5A C21A C22A -1.0(7) . .
Mg2 O5A C21A C22A 169.1(5) . .
O5A C21A C22A C23A 33.5(7) . .
C21A C22A C23A C24A -51.3(6) . .
C22A C23A C24A O5A 51.9(6) . .
C21A O5A C24A C23A -35.3(7) . .
Mg2 O5A C24A C23A 155.7(4) . .
O4 Mg2 O5B C24B 175.6(5) . .
O6 Mg2 O5B C24B -4.7(7) 3_656 .
O6 Mg2 O5B C24B -78.7(6) . .
O3 Mg2 O5B C24B 98.0(6) . .
O5 Mg2 O5B C24B -14(8) . .
O5A Mg2 O5B C24B 131(3) . .
Mg2 Mg2 O5B C24B -48.3(6) 3_656 .
Mg1 Mg2 O5B C24B 134.6(6) . .
O4 Mg2 O5B C21B 8.9(5) . .
O6 Mg2 O5B C21B -171.4(4) 3_656 .
O6 Mg2 O5B C21B 114.6(5) . .
O3 Mg2 O5B C21B -68.7(5) . .
O5 Mg2 O5B C21B 179(100) . .
O5A Mg2 O5B C21B -36(2) . .
Mg2 Mg2 O5B C21B 145.0(4) 3_656 .
Mg1 Mg2 O5B C21B -32.1(5) . .
C24B O5B C21B C22B 39.5(6) . .
Mg2 O5B C21B C22B -150.5(4) . .
O5B C21B C22B C23B -31.6(7) . .
C21B C22B C23B C24B 11.7(7) . .
C22B C23B C24B O5B 13.6(7) . .
C21B O5B C24B C23B -35.9(7) . .
Mg2 O5B C24B C23B 156.1(4) . .
O4 Mg2 O6 C25 86.52(9) . .
O6 Mg2 O6 C25 -158.53(10) 3_656 .
O3 Mg2 O6 C25 -69.3(4) . .
O5 Mg2 O6 C25 -26.32(12) . .
O5B Mg2 O6 C25 -25.16(15) . .
O5A Mg2 O6 C25 -22.40(15) . .
Mg2 Mg2 O6 C25 -158.53(10) 3_656 .
Mg1 Mg2 O6 C25 86.53(9) . .
O4 Mg2 O6 Mg2 -114.94(3) . 3_656
O6 Mg2 O6 Mg2 0.0 3_656 3_656
O3 Mg2 O6 Mg2 89.2(4) . 3_656
O5 Mg2 O6 Mg2 132.21(9) . 3_656
O5B Mg2 O6 Mg2 133.37(12) . 3_656
O5A Mg2 O6 Mg2 136.13(12) . 3_656
Mg1 Mg2 O6 Mg2 -114.93(4) . 3_656
Mg1 O3 C9 C14 155.12(8) . .
Mg2 O3 C9 C14 -47.05(12) . .
Mg1 O3 C9 C10 -24.88(13) . .
Mg2 O3 C9 C10 132.95(9) . .
O3 C9 C10 C11 179.15(10) . .
C14 C9 C10 C11 -0.86(16) . .
C9 C10 C11 C12 0.77(19) . .
C10 C11 C12 C13 -0.1(2) . .
C11 C12 C13 C14 -0.5(2) . .
C12 C13 C14 C9 0.37(19) . .
O3 C9 C14 C13 -179.71(10) . .
C10 C9 C14 C13 0.30(16) . .
Mg2 O4 C15 C20 -114.48(10) . .
Mg1 O4 C15 C20 54.80(13) . .
Mg2 O4 C15 C16 64.66(12) . .
Mg1 O4 C15 C16 -126.06(9) . .
O4 C15 C16 C17 -179.96(11) . .
C20 C15 C16 C17 -0.80(18) . .
C15 C16 C17 C18 -0.3(2) . .
C16 C17 C18 C19 1.3(2) . .
C17 C18 C19 C20 -1.2(2) . .
O4 C15 C20 C19 -179.97(11) . .
C16 C15 C20 C19 0.87(18) . .
C18 C19 C20 C15 0.1(2) . .
Mg2 O6 C25 C26 -56.37(13) 3_656 .
Mg2 O6 C25 C26 97.16(11) . .
Mg2 O6 C25 C30 123.01(10) 3_656 .
Mg2 O6 C25 C30 -83.46(12) . .
O6 C25 C26 C27 179.26(12) . .
C30 C25 C26 C27 -0.14(19) . .
C25 C26 C27 C28 -0.7(2) . .
C26 C27 C28 C29 0.8(2) . .
C27 C28 C29 C30 0.0(2) . .
C28 C29 C30 C25 -0.9(2) . .
O6 C25 C30 C29 -178.47(11) . .
C26 C25 C30 C29 0.92(18) . .
